data_7228596
loop_
_publ_author_name
'Zhang, Fan'
'Baudron, St\'ephane'
'Hosseini, Mir Wais'

_publ_section_title
;
 Solvent and anion effects on the organization of a luminescent [2+2]
 BODIPY/Ag(I) metallamacrocycle in the crystalline state
;
_journal_name_full CrystEngComm
_journal_paper_doi 10.1039/C7CE00997F
_journal_year 2017
_chemical_formula_sum 'C81 H76 Ag2 As2 B2 F16 N8 O2'
_chemical_formula_weight 1884.69
_space_group_crystal_system monoclinic
_space_group_IT_number 4
_space_group_name_Hall 'P 2yb'
_space_group_name_H-M_alt 'P 1 21 1'
_symmetry_space_group_name_Hall 'P 2yb'
_symmetry_space_group_name_H-M 'P 1 21 1'
_atom_sites_solution_hydrogens geom
_audit_creation_method SHELXL-2014/7
_audit_update_record
;
2017-04-12 deposited with the CCDC.
2017-06-28 downloaded from the CCDC.
;
_cell_angle_alpha 90
_cell_angle_beta 92.792(2)
_cell_angle_gamma 90
_cell_formula_units_Z 2
_cell_length_a 15.0721(8)
_cell_length_b 15.6298(9)
_cell_length_c 17.0390(10)
_cell_measurement_reflns_used 9939
_cell_measurement_temperature 173(2)
_cell_measurement_theta_max 25.18
_cell_measurement_theta_min 2.26
_cell_volume 4009.2(4)
_computing_cell_refinement 'Bruker SAINT'
_computing_data_collection 'Bruker APEX2'
_computing_data_reduction 'Bruker SAINT'
_computing_molecular_graphics 'Bruker SHELXTL'
_computing_publication_material 'Bruker SHELXTL'
_computing_structure_refinement 'SHELXL-2014 (Sheldrick 2014)'
_computing_structure_solution 'SHELXS-97 (Sheldrick 2008)'
_diffrn_ambient_temperature 173(2)
_diffrn_measured_fraction_theta_full 1.000
_diffrn_measured_fraction_theta_max 0.996
_diffrn_measurement_device_type 'Bruker APEX-II CCD'
_diffrn_measurement_method '\f and \w scans'
_diffrn_radiation_type MoK\a
_diffrn_radiation_wavelength 0.71073
_diffrn_reflns_av_R_equivalents 0.0595
_diffrn_reflns_av_unetI/netI 0.0783
_diffrn_reflns_Laue_measured_fraction_full 1.000
_diffrn_reflns_Laue_measured_fraction_max 0.996
_diffrn_reflns_limit_h_max 19
_diffrn_reflns_limit_h_min -21
_diffrn_reflns_limit_k_max 21
_diffrn_reflns_limit_k_min -22
_diffrn_reflns_limit_l_max 24
_diffrn_reflns_limit_l_min -24
_diffrn_reflns_number 68702
_diffrn_reflns_point_group_measured_fraction_full 0.996
_diffrn_reflns_point_group_measured_fraction_max 0.967
_diffrn_reflns_theta_full 25.242
_diffrn_reflns_theta_max 30.152
_diffrn_reflns_theta_min 1.196
_exptl_absorpt_coefficient_mu 1.397
_exptl_absorpt_correction_type multi-scan
_exptl_crystal_colour dark-purple
_exptl_crystal_density_diffrn 1.561
_exptl_crystal_density_meas ?
_exptl_crystal_description platelet
_exptl_crystal_F_000 1896
_exptl_crystal_size_max 0.120
_exptl_crystal_size_mid 0.100
_exptl_crystal_size_min 0.040
_exptl_transmission_factor_max 0.944
_exptl_transmission_factor_min 0.849
_refine_diff_density_max 0.818
_refine_diff_density_min -0.655
_refine_diff_density_rms 0.075
_refine_ls_abs_structure_details
;
 Flack x determined using 6258 quotients [(I+)-(I-)]/[(I+)+(I-)]
 (Parsons, Flack and Wagner, Acta Cryst. B69 (2013) 249-259).
;
_refine_ls_abs_structure_Flack 0.115(5)
_refine_ls_extinction_method none
_refine_ls_goodness_of_fit_ref 1.024
_refine_ls_hydrogen_treatment constr
_refine_ls_matrix_type full
_refine_ls_number_parameters 1020
_refine_ls_number_reflns 22917
_refine_ls_number_restraints 1
_refine_ls_restrained_S_all 1.024
_refine_ls_R_factor_all 0.0742
_refine_ls_R_factor_gt 0.0442
_refine_ls_shift/su_max 0.002
_refine_ls_shift/su_mean 0.000
_refine_ls_structure_factor_coef Fsqd
_refine_ls_weighting_details 'w=1/[\s^2^(Fo^2^)+(0.0257P)^2^+0.5674P] where P=(Fo^2^+2Fc^2^)/3'
_refine_ls_weighting_scheme calc
_refine_ls_wR_factor_gt 0.0916
_refine_ls_wR_factor_ref 0.1037
_reflns_Friedel_coverage 0.878
_reflns_Friedel_fraction_full 0.992
_reflns_Friedel_fraction_max 0.935
_reflns_number_gt 16741
_reflns_number_total 22917
_reflns_threshold_expression 'I > 2\s(I)'
_cod_data_source_file c7ce00997f2.cif
_cod_data_source_block compound7
_cod_depositor_comments
;
The following automatic conversions were performed:

'_exptl_crystal_density_meas' value 'not measured' was changed to '?'
- the value is perceived as not measured.

Automatic conversion script
Id: cif_fix_values 4973 2017-02-22 13:04:09Z antanas 
;
_cod_database_code 7228596
_shelx_shelxl_version_number 2014/7
_shelx_space_group_comment
;
The symmetry employed for this shelxl refinement is uniquely defined
by the following loop, which should always be used as a source of
symmetry information in preference to the above space-group names.
They are only intended as comments.
;
_shelx_estimated_absorpt_t_min 0.850
_shelx_estimated_absorpt_t_max 0.946
_exptl_absorpt_special_details sadabs

loop_
_space_group_symop_operation_xyz
'x, y, z'
'-x, y+1/2, -z'

loop_
_atom_site_label
_atom_site_type_symbol
_atom_site_fract_x
_atom_site_fract_y
_atom_site_fract_z
_atom_site_U_iso_or_equiv
_atom_site_adp_type
_atom_site_occupancy
_atom_site_site_symmetry_order
_atom_site_calc_flag
_atom_site_refinement_flags_posn
_atom_site_refinement_flags_adp
C1 C -0.7488(3) -1.0705(3) -1.2879(3) 0.0260(11) Uani 1 1 d . .
C2 C -0.7814(3) -1.0085(4) -1.3419(3) 0.0294(11) Uani 1 1 d . .
H2 H -0.7749 -0.9495 -1.3366 0.035 Uiso 1 1 calc R U
C3 C -0.8244(3) -1.0501(3) -1.4036(3) 0.0282(11) Uani 1 1 d . .
C4 C -0.8167(3) -1.1397(3) -1.3878(3) 0.0270(11) Uani 1 1 d . .
C5 C -0.8449(3) -1.2114(3) -1.4306(3) 0.0252(10) Uani 1 1 d . .
C6 C -0.8258(3) -1.2938(3) -1.4028(3) 0.0221(10) Uani 1 1 d . .
C7 C -0.8449(3) -1.3768(4) -1.4348(2) 0.0261(10) Uani 1 1 d . .
C8 C -0.8103(4) -1.4352(3) -1.3822(3) 0.0289(11) Uani 1 1 d . .
H8 H -0.8129 -1.4944 -1.3877 0.035 Uiso 1 1 calc R U
C9 C -0.7699(3) -1.3903(3) -1.3180(3) 0.0239(10) Uani 1 1 d . .
C10 C -0.8710(4) -1.0060(4) -1.4712(3) 0.0354(12) Uani 1 1 d . .
H10A H -0.9339 -1.0137 -1.4683 0.053 Uiso 1 1 calc R U
H10B H -0.8519 -1.0299 -1.5195 0.053 Uiso 1 1 calc R U
H10C H -0.8571 -0.9461 -1.4694 0.053 Uiso 1 1 calc R U
C11 C -0.8959(4) -1.3966(4) -1.5098(3) 0.0366(13) Uani 1 1 d . .
H11A H -0.9119 -1.4561 -1.5106 0.055 Uiso 1 1 calc R U
H11B H -0.8600 -1.3842 -1.5533 0.055 Uiso 1 1 calc R U
H11C H -0.9488 -1.3623 -1.5135 0.055 Uiso 1 1 calc R U
C12 C -0.7040(3) -1.0576(3) -1.2121(3) 0.0279(11) Uani 1 1 d . .
H12 H -0.7019 -1.1031 -1.1769 0.034 Uiso 1 1 calc R U
C13 C -0.6653(4) -0.9839(3) -1.1892(3) 0.0294(11) Uani 1 1 d . .
H13 H -0.6622 -0.9405 -1.2263 0.035 Uiso 1 1 calc R U
C14 C -0.6275(3) -0.9668(3) -1.1096(3) 0.0258(10) Uani 1 1 d . .
C15 C -0.5724(4) -0.8955(3) -1.0979(3) 0.0331(12) Uani 1 1 d . .
H15 H -0.5583 -0.8619 -1.1405 0.040 Uiso 1 1 calc R U
C16 C -0.5388(4) -0.8745(4) -1.0231(3) 0.0357(12) Uani 1 1 d . .
H16 H -0.5016 -0.8275 -1.0151 0.043 Uiso 1 1 calc R U
C17 C -0.5619(3) -0.9253(3) -0.9602(3) 0.0291(11) Uani 1 1 d . .
C18 C -0.6139(4) -0.9967(4) -0.9712(3) 0.0315(12) Uani 1 1 d . .
H18 H -0.6268 -1.0310 -0.9286 0.038 Uiso 1 1 calc R U
C19 C -0.6471(4) -1.0177(4) -1.0455(3) 0.0306(11) Uani 1 1 d . .
H19 H -0.6826 -1.0659 -1.0529 0.037 Uiso 1 1 calc R U
C20 C -0.5281(4) -0.9048(4) -0.8818(3) 0.0328(12) Uani 1 1 d . .
C21 C -0.7293(3) -1.4231(3) -1.2458(3) 0.0288(11) Uani 1 1 d . .
H21 H -0.7183 -1.3840 -1.2053 0.035 Uiso 1 1 calc R U
C22 C -0.7059(4) -1.5041(3) -1.2313(3) 0.0300(12) Uani 1 1 d . .
H22 H -0.7138 -1.5440 -1.2715 0.036 Uiso 1 1 calc R U
C23 C -0.6684(3) -1.5329(3) -1.1549(3) 0.0268(11) Uani 1 1 d . .
C24 C -0.6150(4) -1.6057(3) -1.1502(3) 0.0329(12) Uani 1 1 d . .
H24 H -0.6051 -1.6365 -1.1957 0.039 Uiso 1 1 calc R U
C25 C -0.5765(4) -1.6334(4) -1.0791(3) 0.0349(12) Uani 1 1 d . .
H25 H -0.5399 -1.6813 -1.0768 0.042 Uiso 1 1 calc R U
C26 C -0.5938(3) -1.5881(3) -1.0112(3) 0.0299(11) Uani 1 1 d . .
C27 C -0.6470(4) -1.5148(4) -1.0148(3) 0.0346(13) Uani 1 1 d . .
H27 H -0.6569 -1.4838 -0.9695 0.042 Uiso 1 1 calc R U
C28 C -0.6844(4) -1.4891(4) -1.0861(3) 0.0327(12) Uani 1 1 d . .
H28 H -0.7213 -1.4414 -1.0883 0.039 Uiso 1 1 calc R U
C29 C -0.5555(3) -1.6129(4) -0.9359(3) 0.0330(12) Uani 1 1 d . .
C30 C -0.8949(4) -1.1969(3) -1.5081(3) 0.0320(12) Uani 1 1 d . .
C31 C -0.8469(4) -1.1925(4) -1.5756(3) 0.0388(14) Uani 1 1 d . .
C32 C -0.8934(6) -1.1686(4) -1.6468(3) 0.058(2) Uani 1 1 d . .
H32 H -0.8630 -1.1640 -1.6929 0.069 Uiso 1 1 calc R U
C33 C -0.9835(6) -1.1521(4) -1.6479(4) 0.059(2) Uani 1 1 d . .
C34 C -1.0282(5) -1.1604(4) -1.5818(4) 0.0552(19) Uani 1 1 d . .
H34 H -1.0893 -1.1517 -1.5840 0.066 Uiso 1 1 calc R U
C35 C -0.9854(4) -1.1819(4) -1.5102(3) 0.0417(14) Uani 1 1 d . .
C36 C -0.7506(5) -1.2110(5) -1.5744(4) 0.0653(12) Uani 1 1 d . .
H36A H -0.7188 -1.1675 -1.5449 0.098 Uiso 1 1 calc R U
H36B H -0.7312 -1.2118 -1.6273 0.098 Uiso 1 1 calc R U
H36C H -0.7393 -1.2657 -1.5504 0.098 Uiso 1 1 calc R U
C37 C -1.0313(5) -1.1254(6) -1.7247(4) 0.0653(12) Uani 1 1 d . .
H37A H -1.0792 -1.1644 -1.7370 0.098 Uiso 1 1 calc R U
H37B H -0.9904 -1.1263 -1.7661 0.098 Uiso 1 1 calc R U
H37C H -1.0546 -1.0686 -1.7195 0.098 Uiso 1 1 calc R U
C38 C -1.0387(5) -1.1863(5) -1.4391(4) 0.0653(12) Uani 1 1 d . .
H38A H -1.0189 -1.2339 -1.4071 0.098 Uiso 1 1 calc R U
H38B H -1.1003 -1.1937 -1.4546 0.098 Uiso 1 1 calc R U
H38C H -1.0312 -1.1343 -1.4095 0.098 Uiso 1 1 calc R U
C39 C -0.1958(3) -1.1057(4) -0.1263(3) 0.0290(11) Uani 1 1 d . .
C40 C -0.1551(4) -1.0625(4) -0.0616(3) 0.0328(12) Uani 1 1 d . .
H40 H -0.1494 -1.0035 -0.0564 0.039 Uiso 1 1 calc R U
C41 C -0.1252(3) -1.1223(4) -0.0072(3) 0.0292(10) Uani 1 1 d . .
C42 C -0.1471(3) -1.2043(3) -0.0393(3) 0.0244(10) Uani 1 1 d . .
C43 C -0.1331(3) -1.2870(3) -0.0109(3) 0.0239(10) Uani 1 1 d . .
C44 C -0.1594(3) -1.3586(4) -0.0559(3) 0.0258(10) Uani 1 1 d . .
C45 C -0.1525(4) -1.4484(3) -0.0416(3) 0.0295(11) Uani 1 1 d . .
C46 C -0.1892(4) -1.4881(4) -0.1080(3) 0.0327(12) Uani 1 1 d . .
H46 H -0.1930 -1.5469 -0.1162 0.039 Uiso 1 1 calc R U
C47 C -0.2196(4) -1.4254(4) -0.1606(3) 0.0287(11) Uani 1 1 d . .
C48 C -0.0778(4) -1.1026(4) 0.0696(3) 0.0388(13) Uani 1 1 d . .
H48A H -0.0713 -1.0417 0.0751 0.058 Uiso 1 1 calc R U
H48B H -0.0202 -1.1289 0.0714 0.058 Uiso 1 1 calc R U
H48C H -0.1115 -1.1243 0.1116 0.058 Uiso 1 1 calc R U
C49 C -0.1157(4) -1.4940(4) 0.0301(3) 0.0368(13) Uani 1 1 d . .
H49A H -0.1262 -1.5543 0.0245 0.055 Uiso 1 1 calc R U
H49B H -0.1442 -1.4732 0.0755 0.055 Uiso 1 1 calc R U
H49C H -0.0529 -1.4837 0.0363 0.055 Uiso 1 1 calc R U
C50 C -0.2360(4) -1.0746(4) -0.1992(3) 0.0329(12) Uani 1 1 d . .
H50 H -0.2445 -1.1143 -0.2396 0.039 Uiso 1 1 calc R U
C51 C -0.2625(4) -0.9942(4) -0.2150(3) 0.0335(12) Uani 1 1 d . .
H51 H -0.2571 -0.9532 -0.1755 0.040 Uiso 1 1 calc R U
C52 C -0.3001(4) -0.9691(3) -0.2931(3) 0.0281(11) Uani 1 1 d . .
C53 C -0.2736(4) -1.0113(4) -0.3602(3) 0.0377(13) Uani 1 1 d . .
H53 H -0.2317 -1.0549 -0.3553 0.045 Uiso 1 1 calc R U
C54 C -0.3090(4) -0.9892(4) -0.4344(3) 0.0378(13) Uani 1 1 d . .
H54 H -0.2910 -1.0172 -0.4791 0.045 Uiso 1 1 calc R U
C55 C -0.3715(4) -0.9245(4) -0.4399(3) 0.0352(13) Uani 1 1 d . .
C56 C -0.3984(4) -0.8812(4) -0.3750(3) 0.0423(14) Uani 1 1 d . .
H56 H -0.4403 -0.8377 -0.3802 0.051 Uiso 1 1 calc R U
C57 C -0.3617(4) -0.9040(4) -0.3011(3) 0.0403(14) Uani 1 1 d . .
H57 H -0.3790 -0.8750 -0.2567 0.048 Uiso 1 1 calc R U
C58 C -0.4053(4) -0.9013(4) -0.5172(3) 0.0389(14) Uani 1 1 d . .
C59 C -0.2635(4) -1.4344(4) -0.2382(3) 0.0345(13) Uani 1 1 d . .
H59 H -0.2619 -1.3879 -0.2721 0.041 Uiso 1 1 calc R U
C60 C -0.3057(4) -1.5046(4) -0.2639(3) 0.0359(13) Uani 1 1 d . .
H60 H -0.3085 -1.5511 -0.2301 0.043 Uiso 1 1 calc R U
C61 C -0.3481(4) -1.5120(4) -0.3435(3) 0.0339(12) Uani 1 1 d . .
C66 C -0.3180(4) -1.4646(4) -0.4055(3) 0.0357(13) Uani 1 1 d . .
H66 H -0.2733 -1.4243 -0.3960 0.043 Uiso 1 1 calc R U
C65 C -0.3530(4) -1.4763(4) -0.4805(3) 0.0373(13) Uani 1 1 d . .
H65 H -0.3336 -1.4429 -0.5215 0.045 Uiso 1 1 calc R U
C64 C -0.4172(4) -1.5380(4) -0.4947(3) 0.0340(12) Uani 1 1 d . .
C63 C -0.4490(4) -1.5851(4) -0.4333(3) 0.0410(14) Uani 1 1 d . .
H63 H -0.4941 -1.6249 -0.4428 0.049 Uiso 1 1 calc R U
C62 C -0.4137(4) -1.5729(4) -0.3583(3) 0.0363(13) Uani 1 1 d . .
H62 H -0.4339 -1.6056 -0.3173 0.044 Uiso 1 1 calc R U
C67 C -0.4457(4) -1.5558(4) -0.5744(3) 0.0382(13) Uani 1 1 d . .
C68 C -0.0876(3) -1.3035(3) 0.0678(3) 0.0285(11) Uani 1 1 d . .
C73 C -0.1391(4) -1.3039(3) 0.1342(3) 0.0330(12) Uani 1 1 d . .
C72 C -0.0976(5) -1.3289(4) 0.2053(3) 0.0474(16) Uani 1 1 d . .
H72 H -0.1310 -1.3311 0.2497 0.057 Uiso 1 1 calc R U
C71 C -0.0091(5) -1.3506(4) 0.2121(3) 0.0512(18) Uani 1 1 d . .
C70 C 0.0393(4) -1.3456(4) 0.1469(4) 0.0499(17) Uani 1 1 d . .
H70 H 0.0997 -1.3581 0.1516 0.060 Uiso 1 1 calc R U
C69 C 0.0024(4) -1.3226(4) 0.0733(3) 0.0372(13) Uani 1 1 d . .
C76 C -0.2333(4) -1.2782(4) 0.1281(4) 0.0471(15) Uani 1 1 d . .
H76A H -0.2590 -1.2856 0.1781 0.071 Uiso 1 1 calc R U
H76B H -0.2646 -1.3130 0.0895 0.071 Uiso 1 1 calc R U
H76C H -0.2377 -1.2192 0.1128 0.071 Uiso 1 1 calc R U
C75 C 0.0326(6) -1.3793(5) 0.2901(4) 0.078(3) Uani 1 1 d . .
H75A H 0.0879 -1.4076 0.2818 0.118 Uiso 1 1 calc R U
H75B H -0.0068 -1.4181 0.3148 0.118 Uiso 1 1 calc R U
H75C H 0.0432 -1.3304 0.3234 0.118 Uiso 1 1 calc R U
C74 C 0.0580(4) -1.3218(5) 0.0021(4) 0.0531(17) Uani 1 1 d . .
H74A H 0.0334 -1.3609 -0.0365 0.080 Uiso 1 1 calc R U
H74B H 0.1177 -1.3387 0.0171 0.080 Uiso 1 1 calc R U
H74C H 0.0584 -1.2651 -0.0197 0.080 Uiso 1 1 calc R U
C77 C -0.6191(5) -0.7323(5) -0.6252(3) 0.0534(16) Uani 1 1 d . .
H77A H -0.6239 -0.7858 -0.5980 0.080 Uiso 1 1 calc R U
H77B H -0.6774 -0.7095 -0.6368 0.080 Uiso 1 1 calc R U
H77C H -0.5854 -0.6927 -0.5926 0.080 Uiso 1 1 calc R U
N1 N -0.7698(3) -1.1488(3) -1.3158(2) 0.0239(9) Uani 1 1 d . .
N2 N -0.7793(3) -1.3062(3) -1.3310(2) 0.0224(8) Uani 1 1 d . .
N3 N -0.5034(3) -0.8910(3) -0.8192(2) 0.0391(12) Uani 1 1 d . .
N4 N -0.5265(3) -1.6282(4) -0.8748(2) 0.0418(12) Uani 1 1 d . .
N5 N -0.1910(3) -1.1912(3) -0.1127(2) 0.0257(9) Uani 1 1 d . .
N6 N -0.2012(3) -1.3476(3) -0.1300(2) 0.0262(9) Uani 1 1 d . .
N7 N -0.4293(3) -0.8836(4) -0.5792(3) 0.0462(13) Uani 1 1 d . .
N8 N -0.4662(3) -1.5724(4) -0.6371(3) 0.0451(13) Uani 1 1 d . .
F1 F -0.7650(2) -1.2412(2) -1.20257(14) 0.0350(7) Uani 1 1 d . .
F2 F -0.64592(18) -1.2389(2) -1.27808(17) 0.0346(7) Uani 1 1 d . .
F3 F -0.32294(19) -1.2565(2) -0.16832(17) 0.0387(7) Uani 1 1 d . .
F4 F -0.2031(2) -1.2535(2) -0.24166(15) 0.0381(7) Uani 1 1 d . .
Ag1 Ag -0.46733(3) -0.86925(3) -0.69949(2) 0.04049(11) Uani 1 1 d . .
Ag2 Ag -0.48463(3) -1.62194(3) -0.75439(2) 0.04476(12) Uani 1 1 d . .
B1 B -0.7395(4) -1.2337(4) -1.2792(3) 0.0250(11) Uani 1 1 d . .
B2 B -0.2303(4) -1.2619(4) -0.1653(3) 0.0299(13) Uani 1 1 d . .
O1 O -0.5755(2) -0.7455(3) -0.69633(19) 0.0412(9) Uani 1 1 d . .
H1 H -0.6126 -0.7554 -0.7320 0.062 Uiso 1 1 calc R U
F5 F -0.7455(3) -0.2700(3) -0.8235(4) 0.0950(18) Uani 1 1 d . .
F6 F -0.7245(3) -0.3370(3) -0.9490(4) 0.0905(17) Uani 1 1 d . .
F7 F -0.7698(3) -0.1881(3) -0.9436(3) 0.0827(15) Uani 1 1 d . .
F8 F -0.6221(3) -0.2228(3) -0.9801(2) 0.0656(11) Uani 1 1 d . .
F9 F -0.6455(3) -0.1574(3) -0.8550(3) 0.0780(13) Uani 1 1 d . .
F10 F -0.5992(3) -0.3041(3) -0.8619(2) 0.0667(12) Uani 1 1 d . .
As1 As -0.68505(4) -0.24673(4) -0.90272(4) 0.04563(16) Uani 1 1 d . .
F11 F -0.2534(3) -0.2991(4) -0.5603(4) 0.1014(19) Uani 1 1 d . .
F12 F -0.3114(5) -0.1591(4) -0.5496(3) 0.118(2) Uani 1 1 d . .
F13 F -0.2436(3) -0.1989(4) -0.6678(3) 0.0992(18) Uani 1 1 d . .
F14 F -0.4013(4) -0.1810(4) -0.6673(3) 0.107(2) Uani 1 1 d . .
F15 F -0.3412(4) -0.3206(4) -0.6776(4) 0.129(2) Uani 1 1 d . .
F16 F -0.4109(3) -0.2756(3) -0.5613(2) 0.0745(13) Uani 1 1 d . .
As2 As -0.32643(4) -0.23885(4) -0.61414(3) 0.04098(14) Uani 1 1 d . .
C78 C 0.0164(7) -1.1007(10) -0.2271(6) 0.119(5) Uani 1 1 d . .
H78A H 0.0588 -1.0927 -0.2668 0.178 Uiso 1 1 calc R U
H78B H 0.0274 -1.0598 -0.1857 0.178 Uiso 1 1 calc R U
H78C H -0.0425 -1.0929 -0.2498 0.178 Uiso 1 1 calc R U
C79 C 0.0251(6) -1.1878(14) -0.1949(5) 0.155(8) Uani 1 1 d . .
H79A H 0.0841 -1.1953 -0.1705 0.186 Uiso 1 1 calc R U
H79B H -0.0178 -1.1961 -0.1550 0.186 Uiso 1 1 calc R U
C80 C 0.0033(11) -1.3381(12) -0.2377(12) 0.226(16) Uani 1 1 d . .
H80A H -0.0331 -1.3440 -0.1926 0.271 Uiso 1 1 calc R U
H80B H 0.0619 -1.3605 -0.2234 0.271 Uiso 1 1 calc R U
C81 C -0.0364(14) -1.3881(11) -0.3038(14) 0.259(19) Uani 1 1 d . .
H81A H -0.0912 -1.3619 -0.3221 0.388 Uiso 1 1 calc R U
H81B H -0.0477 -1.4454 -0.2867 0.388 Uiso 1 1 calc R U
H81C H 0.0039 -1.3894 -0.3457 0.388 Uiso 1 1 calc R U
O2 O 0.0103(4) -1.2512(7) -0.2572(4) 0.117(3) Uani 1 1 d . .

loop_
_atom_site_aniso_label
_atom_site_aniso_U_11
_atom_site_aniso_U_22
_atom_site_aniso_U_33
_atom_site_aniso_U_23
_atom_site_aniso_U_13
_atom_site_aniso_U_12
C1 0.029(3) 0.028(3) 0.020(2) -0.0022(19) -0.0027(19) 0.001(2)
C2 0.032(3) 0.031(3) 0.025(2) -0.001(2) -0.003(2) 0.003(2)
C3 0.030(3) 0.032(3) 0.022(2) 0.001(2) -0.003(2) 0.003(2)
C4 0.031(3) 0.031(3) 0.018(2) 0.0020(19) -0.0074(18) 0.005(2)
C5 0.024(2) 0.037(3) 0.014(2) 0.0016(18) -0.0052(17) 0.001(2)
C6 0.026(2) 0.026(2) 0.014(2) -0.0006(17) -0.0041(18) -0.002(2)
C7 0.026(2) 0.033(3) 0.0183(19) -0.003(2) -0.0042(17) -0.005(2)
C8 0.037(3) 0.026(3) 0.023(2) -0.004(2) -0.008(2) -0.003(2)
C9 0.027(2) 0.024(3) 0.020(2) -0.0006(17) -0.0051(18) -0.0015(19)
C10 0.040(3) 0.034(3) 0.031(3) 0.003(2) -0.008(2) 0.005(2)
C11 0.040(3) 0.039(3) 0.029(3) -0.003(2) -0.015(2) -0.006(2)
C12 0.033(3) 0.030(3) 0.020(2) 0.0003(19) -0.005(2) 0.001(2)
C13 0.038(3) 0.031(3) 0.018(2) 0.001(2) -0.004(2) -0.001(2)
C14 0.033(3) 0.025(2) 0.018(2) -0.0008(18) -0.0056(19) 0.004(2)
C15 0.042(3) 0.035(3) 0.021(2) 0.004(2) -0.007(2) -0.009(2)
C16 0.044(3) 0.033(3) 0.028(2) -0.001(2) -0.010(2) -0.006(3)
C17 0.032(3) 0.036(3) 0.019(2) -0.006(2) -0.0067(19) 0.005(2)
C18 0.034(3) 0.040(3) 0.021(2) 0.003(2) 0.004(2) 0.000(2)
C19 0.035(3) 0.033(3) 0.024(2) -0.002(2) -0.001(2) -0.006(2)
C20 0.033(3) 0.040(3) 0.025(2) -0.002(2) -0.003(2) 0.006(2)
C21 0.035(3) 0.030(3) 0.020(2) 0.0018(19) -0.008(2) -0.002(2)
C22 0.043(3) 0.027(3) 0.019(2) 0.0021(19) -0.007(2) -0.004(2)
C23 0.033(3) 0.026(3) 0.020(2) 0.0041(19) -0.007(2) -0.004(2)
C24 0.052(3) 0.024(3) 0.021(2) -0.0013(19) -0.005(2) -0.002(2)
C25 0.042(3) 0.034(3) 0.028(2) 0.003(2) -0.010(2) 0.004(3)
C26 0.034(3) 0.033(3) 0.021(2) 0.007(2) -0.010(2) -0.003(2)
C27 0.043(3) 0.042(3) 0.018(2) -0.002(2) -0.001(2) -0.001(3)
C28 0.043(3) 0.031(3) 0.024(2) -0.001(2) -0.001(2) 0.004(2)
C29 0.034(3) 0.041(3) 0.024(2) 0.004(2) -0.010(2) -0.011(3)
C30 0.045(3) 0.027(3) 0.022(2) 0.001(2) -0.014(2) -0.001(2)
C31 0.063(4) 0.031(3) 0.022(2) -0.001(2) -0.006(2) -0.003(3)
C32 0.113(7) 0.036(3) 0.024(3) 0.002(2) -0.004(3) -0.015(4)
C33 0.091(6) 0.042(4) 0.039(3) -0.002(3) -0.042(4) 0.001(4)
C34 0.062(4) 0.049(4) 0.051(4) -0.004(3) -0.037(3) 0.012(3)
C35 0.044(3) 0.041(3) 0.038(3) 0.004(3) -0.022(3) 0.004(3)
C36 0.076(3) 0.070(3) 0.048(2) 0.005(2) -0.013(2) 0.003(3)
C37 0.076(3) 0.070(3) 0.048(2) 0.005(2) -0.013(2) 0.003(3)
C38 0.076(3) 0.070(3) 0.048(2) 0.005(2) -0.013(2) 0.003(3)
C39 0.034(3) 0.035(3) 0.017(2) 0.003(2) -0.0060(19) 0.002(2)
C40 0.042(3) 0.033(3) 0.022(2) 0.000(2) -0.004(2) -0.002(3)
C41 0.034(2) 0.034(3) 0.019(2) 0.000(2) -0.0026(18) -0.002(3)
C42 0.027(2) 0.032(3) 0.014(2) 0.0040(18) -0.0043(18) -0.002(2)
C43 0.020(2) 0.037(3) 0.014(2) 0.0034(19) -0.0032(17) 0.001(2)
C44 0.024(2) 0.035(3) 0.0172(19) 0.003(2) -0.0062(17) -0.001(2)
C45 0.031(3) 0.030(3) 0.027(2) 0.004(2) 0.002(2) 0.001(2)
C46 0.041(3) 0.032(3) 0.025(2) -0.002(2) -0.004(2) -0.003(2)
C47 0.031(3) 0.035(3) 0.019(2) -0.003(2) -0.003(2) -0.004(2)
C48 0.055(3) 0.037(3) 0.023(2) 0.001(2) -0.013(2) -0.006(3)
C49 0.046(3) 0.034(3) 0.029(3) 0.010(2) -0.008(2) -0.001(3)
C50 0.042(3) 0.031(3) 0.024(2) 0.001(2) -0.010(2) -0.001(2)
C51 0.048(3) 0.035(3) 0.017(2) 0.004(2) -0.008(2) -0.001(3)
C52 0.037(3) 0.028(3) 0.018(2) 0.0033(19) -0.007(2) -0.002(2)
C53 0.052(4) 0.040(3) 0.021(2) 0.007(2) -0.003(2) 0.007(3)
C54 0.052(4) 0.041(3) 0.020(2) 0.003(2) -0.003(2) -0.003(3)
C55 0.042(3) 0.041(3) 0.022(2) 0.010(2) -0.013(2) -0.005(3)
C56 0.052(3) 0.045(4) 0.029(3) 0.009(3) -0.007(2) 0.010(3)
C57 0.055(4) 0.043(3) 0.023(2) 0.004(2) -0.006(2) 0.007(3)
C58 0.045(3) 0.047(3) 0.023(2) 0.009(2) -0.003(2) -0.003(3)
C59 0.041(3) 0.040(3) 0.021(2) -0.003(2) -0.006(2) 0.000(3)
C60 0.043(3) 0.044(3) 0.020(2) -0.003(2) -0.002(2) -0.003(3)
C61 0.038(3) 0.040(3) 0.024(2) -0.008(2) 0.000(2) -0.003(3)
C66 0.044(3) 0.035(3) 0.028(3) -0.006(2) -0.003(2) -0.013(3)
C65 0.048(3) 0.040(3) 0.024(2) -0.002(2) 0.003(2) -0.005(3)
C64 0.035(3) 0.043(3) 0.024(2) -0.008(2) -0.001(2) 0.003(2)
C63 0.042(3) 0.050(4) 0.031(3) -0.012(3) -0.001(2) -0.013(3)
C62 0.038(3) 0.047(3) 0.024(2) -0.004(2) 0.001(2) -0.012(3)
C67 0.036(3) 0.047(4) 0.031(3) -0.007(2) -0.005(2) -0.005(3)
C68 0.037(3) 0.029(3) 0.018(2) 0.0018(19) -0.012(2) -0.003(2)
C73 0.049(3) 0.030(3) 0.020(2) 0.001(2) -0.002(2) -0.009(2)
C72 0.084(5) 0.038(3) 0.020(2) 0.004(2) 0.001(3) -0.006(3)
C71 0.085(5) 0.040(4) 0.026(3) 0.003(2) -0.026(3) 0.011(3)
C70 0.055(4) 0.046(4) 0.046(3) -0.002(3) -0.034(3) 0.008(3)
C69 0.037(3) 0.036(3) 0.037(3) 0.000(2) -0.017(2) 0.001(3)
C76 0.051(4) 0.052(4) 0.039(3) 0.000(3) 0.012(3) -0.005(3)
C75 0.133(7) 0.055(4) 0.041(3) 0.012(3) -0.050(4) 0.006(5)
C74 0.034(3) 0.071(5) 0.054(4) 0.004(3) -0.007(3) 0.005(3)
C77 0.070(4) 0.059(4) 0.031(3) -0.005(3) 0.002(3) 0.001(4)
N1 0.027(2) 0.026(2) 0.0184(17) -0.0010(15) -0.0079(15) 0.0016(17)
N2 0.027(2) 0.025(2) 0.0142(17) -0.0009(15) -0.0073(15) -0.0022(17)
N3 0.043(3) 0.052(3) 0.022(2) -0.005(2) -0.0079(19) 0.008(2)
N4 0.043(3) 0.056(3) 0.026(2) 0.011(2) -0.0098(19) -0.013(3)
N5 0.031(2) 0.029(2) 0.0164(17) 0.0037(16) -0.0071(16) 0.0005(19)
N6 0.031(2) 0.031(2) 0.0156(17) -0.0024(15) -0.0057(16) -0.0017(18)
N7 0.054(3) 0.056(3) 0.028(2) 0.007(2) -0.013(2) -0.004(3)
N8 0.045(3) 0.059(3) 0.031(2) -0.009(2) -0.009(2) -0.008(3)
F1 0.0560(18) 0.0331(16) 0.0154(11) 0.0011(12) -0.0042(12) 0.0001(16)
F2 0.0283(14) 0.0324(16) 0.0416(15) -0.0058(14) -0.0139(12) -0.0001(14)
F3 0.0306(14) 0.0464(19) 0.0374(16) -0.0028(15) -0.0143(13) 0.0060(15)
F4 0.0603(19) 0.0389(18) 0.0150(11) 0.0011(13) 0.0005(13) 0.0021(17)
Ag1 0.0501(2) 0.0499(3) 0.02012(17) 0.00314(18) -0.01241(16) -0.0039(2)
Ag2 0.0586(3) 0.0540(3) 0.02026(18) 0.00010(19) -0.01211(18) 0.0045(3)
B1 0.028(3) 0.026(3) 0.021(2) -0.002(2) -0.007(2) -0.003(2)
B2 0.038(3) 0.033(3) 0.017(2) -0.002(2) -0.007(2) 0.003(3)
O1 0.047(2) 0.051(2) 0.0238(16) -0.0009(18) -0.0122(15) 0.001(2)
F5 0.075(3) 0.079(4) 0.136(5) 0.032(3) 0.056(3) 0.018(3)
F6 0.072(3) 0.039(2) 0.159(5) -0.025(3) -0.018(3) 0.002(2)
F7 0.068(3) 0.049(3) 0.129(4) -0.002(3) -0.020(3) 0.027(2)
F8 0.079(3) 0.071(3) 0.047(2) 0.013(2) 0.003(2) 0.006(2)
F9 0.104(4) 0.065(3) 0.065(3) -0.011(2) 0.003(3) -0.019(3)
F10 0.052(2) 0.090(3) 0.059(2) 0.033(2) 0.0130(19) 0.024(2)
As1 0.0408(3) 0.0319(3) 0.0642(4) 0.0061(3) 0.0021(3) 0.0028(3)
F11 0.068(3) 0.099(4) 0.135(5) 0.058(4) -0.021(3) 0.010(3)
F12 0.187(6) 0.077(4) 0.092(4) -0.043(3) 0.014(4) -0.030(4)
F13 0.078(3) 0.123(5) 0.100(4) 0.036(3) 0.040(3) 0.009(3)
F14 0.096(4) 0.159(5) 0.069(3) 0.063(3) 0.019(3) 0.062(4)
F15 0.148(6) 0.115(5) 0.122(5) -0.084(4) -0.009(4) 0.014(4)
F16 0.070(3) 0.102(4) 0.052(2) 0.021(2) 0.006(2) -0.015(3)
As2 0.0538(3) 0.0416(3) 0.0278(2) 0.0010(3) 0.0038(2) 0.0082(3)
C78 0.094(8) 0.208(16) 0.055(5) -0.031(8) 0.021(5) 0.000(9)
C79 0.050(5) 0.37(3) 0.043(5) 0.050(9) 0.023(4) 0.062(9)
C80 0.118(12) 0.27(3) 0.30(3) 0.25(2) 0.148(16) 0.128(16)
C81 0.24(3) 0.086(12) 0.47(5) 0.111(18) 0.25(3) 0.058(13)
O2 0.082(4) 0.180(8) 0.091(5) 0.080(6) 0.037(4) 0.042(5)

loop_
_atom_type_symbol
_atom_type_description
_atom_type_scat_dispersion_real
_atom_type_scat_dispersion_imag
_atom_type_scat_source
C C 0.0033 0.0016 'International Tables Vol C Tables 4.2.6.8 and 6.1.1.4'
H H 0.0000 0.0000 'International Tables Vol C Tables 4.2.6.8 and 6.1.1.4'
B B 0.0013 0.0007 'International Tables Vol C Tables 4.2.6.8 and 6.1.1.4'
N N 0.0061 0.0033 'International Tables Vol C Tables 4.2.6.8 and 6.1.1.4'
O O 0.0106 0.0060 'International Tables Vol C Tables 4.2.6.8 and 6.1.1.4'
F F 0.0171 0.0103 'International Tables Vol C Tables 4.2.6.8 and 6.1.1.4'
As As 0.0499 2.0058 'International Tables Vol C Tables 4.2.6.8 and 6.1.1.4'
Ag Ag -0.8971 1.1015 'International Tables Vol C Tables 4.2.6.8 and 6.1.1.4'

loop_
_geom_angle_atom_site_label_1
_geom_angle_atom_site_label_2
_geom_angle_atom_site_label_3
_geom_angle
_geom_angle_site_symmetry_3
N1 C1 C2 109.1(4) .
N1 C1 C12 122.5(4) .
C2 C1 C12 128.4(5) .
C3 C2 C1 108.1(5) .
C3 C2 H2 126.0 .
C1 C2 H2 126.0 .
C2 C3 C4 106.9(4) .
C2 C3 C10 124.1(5) .
C4 C3 C10 129.0(5) .
C5 C4 N1 120.5(4) .
C5 C4 C3 132.1(4) .
N1 C4 C3 107.3(4) .
C4 C5 C6 120.8(4) .
C4 C5 C30 117.7(4) .
C6 C5 C30 121.5(4) .
N2 C6 C5 120.9(4) .
N2 C6 C7 107.0(4) .
C5 C6 C7 132.2(4) .
C8 C7 C6 107.0(4) .
C8 C7 C11 126.0(5) .
C6 C7 C11 126.9(5) .
C7 C8 C9 108.2(5) .
C7 C8 H8 125.9 .
C9 C8 H8 125.9 .
N2 C9 C8 108.7(4) .
N2 C9 C21 121.9(4) .
C8 C9 C21 129.3(5) .
C3 C10 H10A 109.5 .
C3 C10 H10B 109.5 .
H10A C10 H10B 109.5 .
C3 C10 H10C 109.5 .
H10A C10 H10C 109.5 .
H10B C10 H10C 109.5 .
C7 C11 H11A 109.5 .
C7 C11 H11B 109.5 .
H11A C11 H11B 109.5 .
C7 C11 H11C 109.5 .
H11A C11 H11C 109.5 .
H11B C11 H11C 109.5 .
C13 C12 C1 124.0(5) .
C13 C12 H12 118.0 .
C1 C12 H12 118.0 .
C12 C13 C14 124.6(5) .
C12 C13 H13 117.7 .
C14 C13 H13 117.7 .
C19 C14 C15 119.3(4) .
C19 C14 C13 122.1(5) .
C15 C14 C13 118.5(4) .
C16 C15 C14 120.5(5) .
C16 C15 H15 119.8 .
C14 C15 H15 119.8 .
C15 C16 C17 118.6(5) .
C15 C16 H16 120.7 .
C17 C16 H16 120.7 .
C18 C17 C16 121.5(4) .
C18 C17 C20 118.7(5) .
C16 C17 C20 119.7(5) .
C17 C18 C19 119.9(5) .
C17 C18 H18 120.1 .
C19 C18 H18 120.1 .
C18 C19 C14 120.2(5) .
C18 C19 H19 119.9 .
C14 C19 H19 119.9 .
N3 C20 C17 177.5(7) .
C22 C21 C9 126.4(5) .
C22 C21 H21 116.8 .
C9 C21 H21 116.8 .
C21 C22 C23 122.9(5) .
C21 C22 H22 118.6 .
C23 C22 H22 118.6 .
C28 C23 C24 118.4(4) .
C28 C23 C22 121.6(5) .
C24 C23 C22 120.0(5) .
C25 C24 C23 121.4(5) .
C25 C24 H24 119.3 .
C23 C24 H24 119.3 .
C24 C25 C26 118.7(5) .
C24 C25 H25 120.6 .
C26 C25 H25 120.6 .
C25 C26 C27 120.7(4) .
C25 C26 C29 121.6(5) .
C27 C26 C29 117.7(5) .
C28 C27 C26 119.2(5) .
C28 C27 H27 120.4 .
C26 C27 H27 120.4 .
C27 C28 C23 121.5(5) .
C27 C28 H28 119.3 .
C23 C28 H28 119.3 .
N4 C29 C26 176.3(7) .
C35 C30 C31 121.6(5) .
C35 C30 C5 120.0(5) .
C31 C30 C5 118.3(5) .
C30 C31 C32 117.6(6) .
C30 C31 C36 122.0(5) .
C32 C31 C36 120.4(6) .
C33 C32 C31 120.3(6) .
C33 C32 H32 119.9 .
C31 C32 H32 119.9 .
C34 C33 C32 120.1(5) .
C34 C33 C37 120.7(7) .
C32 C33 C37 119.2(7) .
C33 C34 C35 121.8(7) .
C33 C34 H34 119.1 .
C35 C34 H34 119.1 .
C30 C35 C34 118.5(6) .
C30 C35 C38 122.8(5) .
C34 C35 C38 118.7(6) .
C31 C36 H36A 109.5 .
C31 C36 H36B 109.5 .
H36A C36 H36B 109.5 .
C31 C36 H36C 109.5 .
H36A C36 H36C 109.5 .
H36B C36 H36C 109.5 .
C33 C37 H37A 109.5 .
C33 C37 H37B 109.5 .
H37A C37 H37B 109.5 .
C33 C37 H37C 109.5 .
H37A C37 H37C 109.5 .
H37B C37 H37C 109.5 .
C35 C38 H38A 109.5 .
C35 C38 H38B 109.5 .
H38A C38 H38B 109.5 .
C35 C38 H38C 109.5 .
H38A C38 H38C 109.5 .
H38B C38 H38C 109.5 .
N5 C39 C40 108.8(4) .
N5 C39 C50 119.7(4) .
C40 C39 C50 131.5(5) .
C41 C40 C39 108.4(5) .
C41 C40 H40 125.8 .
C39 C40 H40 125.8 .
C40 C41 C42 107.0(4) .
C40 C41 C48 125.2(5) .
C42 C41 C48 127.9(5) .
C43 C42 N5 120.1(4) .
C43 C42 C41 132.4(4) .
N5 C42 C41 107.5(4) .
C42 C43 C44 121.2(4) .
C42 C43 C68 121.7(4) .
C44 C43 C68 117.1(4) .
N6 C44 C43 120.0(5) .
N6 C44 C45 107.6(4) .
C43 C44 C45 132.4(4) .
C46 C45 C44 106.2(4) .
C46 C45 C49 124.9(5) .
C44 C45 C49 128.9(5) .
C45 C46 C47 108.5(5) .
C45 C46 H46 125.8 .
C47 C46 H46 125.8 .
N6 C47 C46 109.4(4) .
N6 C47 C59 120.9(5) .
C46 C47 C59 129.7(5) .
C41 C48 H48A 109.5 .
C41 C48 H48B 109.5 .
H48A C48 H48B 109.5 .
C41 C48 H48C 109.5 .
H48A C48 H48C 109.5 .
H48B C48 H48C 109.5 .
C45 C49 H49A 109.5 .
C45 C49 H49B 109.5 .
H49A C49 H49B 109.5 .
C45 C49 H49C 109.5 .
H49A C49 H49C 109.5 .
H49B C49 H49C 109.5 .
C51 C50 C39 126.7(5) .
C51 C50 H50 116.6 .
C39 C50 H50 116.6 .
C50 C51 C52 121.9(5) .
C50 C51 H51 119.1 .
C52 C51 H51 119.1 .
C57 C52 C53 119.1(5) .
C57 C52 C51 120.8(5) .
C53 C52 C51 120.1(5) .
C54 C53 C52 121.0(5) .
C54 C53 H53 119.5 .
C52 C53 H53 119.5 .
C55 C54 C53 118.2(5) .
C55 C54 H54 120.9 .
C53 C54 H54 120.9 .
C56 C55 C54 122.1(5) .
C56 C55 C58 120.6(5) .
C54 C55 C58 117.2(5) .
C55 C56 C57 118.8(5) .
C55 C56 H56 120.6 .
C57 C56 H56 120.6 .
C52 C57 C56 120.8(5) .
C52 C57 H57 119.6 .
C56 C57 H57 119.6 .
N7 C58 C55 177.7(7) .
C60 C59 C47 124.6(5) .
C60 C59 H59 117.7 .
C47 C59 H59 117.7 .
C59 C60 C61 123.1(5) .
C59 C60 H60 118.4 .
C61 C60 H60 118.4 .
C66 C61 C62 119.1(5) .
C66 C61 C60 121.0(5) .
C62 C61 C60 119.7(5) .
C65 C66 C61 121.0(5) .
C65 C66 H66 119.5 .
C61 C66 H66 119.5 .
C66 C65 C64 119.4(5) .
C66 C65 H65 120.3 .
C64 C65 H65 120.3 .
C65 C64 C63 120.3(5) .
C65 C64 C67 118.5(5) .
C63 C64 C67 121.0(5) .
C62 C63 C64 119.8(5) .
C62 C63 H63 120.1 .
C64 C63 H63 120.1 .
C63 C62 C61 120.4(5) .
C63 C62 H62 119.8 .
C61 C62 H62 119.8 .
N8 C67 C64 177.5(7) .
C69 C68 C73 121.5(4) .
C69 C68 C43 120.0(5) .
C73 C68 C43 118.3(4) .
C72 C73 C68 117.4(5) .
C72 C73 C76 121.8(5) .
C68 C73 C76 120.8(5) .
C71 C72 C73 122.3(6) .
C71 C72 H72 118.8 .
C73 C72 H72 118.8 .
C70 C71 C72 118.2(5) .
C70 C71 C75 121.3(7) .
C72 C71 C75 120.5(7) .
C71 C70 C69 122.8(6) .
C71 C70 H70 118.6 .
C69 C70 H70 118.6 .
C68 C69 C70 117.6(6) .
C68 C69 C74 121.6(5) .
C70 C69 C74 120.8(5) .
C73 C76 H76A 109.5 .
C73 C76 H76B 109.5 .
H76A C76 H76B 109.5 .
C73 C76 H76C 109.5 .
H76A C76 H76C 109.5 .
H76B C76 H76C 109.5 .
C71 C75 H75A 109.5 .
C71 C75 H75B 109.5 .
H75A C75 H75B 109.5 .
C71 C75 H75C 109.5 .
H75A C75 H75C 109.5 .
H75B C75 H75C 109.5 .
C69 C74 H74A 109.5 .
C69 C74 H74B 109.5 .
H74A C74 H74B 109.5 .
C69 C74 H74C 109.5 .
H74A C74 H74C 109.5 .
H74B C74 H74C 109.5 .
O1 C77 H77A 109.5 .
O1 C77 H77B 109.5 .
H77A C77 H77B 109.5 .
O1 C77 H77C 109.5 .
H77A C77 H77C 109.5 .
H77B C77 H77C 109.5 .
C1 N1 C4 108.6(4) .
C1 N1 B1 125.8(4) .
C4 N1 B1 125.3(4) .
C9 N2 C6 109.1(4) .
C9 N2 B1 126.3(4) .
C6 N2 B1 124.5(4) .
C20 N3 Ag1 175.3(5) .
C29 N4 Ag2 164.1(6) .
C39 N5 C42 108.3(4) .
C39 N5 B2 126.7(4) .
C42 N5 B2 124.9(4) .
C47 N6 C44 108.3(4) .
C47 N6 B2 126.2(4) .
C44 N6 B2 125.1(4) .
C58 N7 Ag1 171.3(6) .
C67 N8 Ag2 168.8(5) .
N3 Ag1 N7 164.6(2) .
N4 Ag2 N8 159.4(2) .
N4 Ag2 O1 101.35(16) 1_545
N8 Ag2 O1 87.74(17) 1_545
F1 B1 F2 107.8(4) .
F1 B1 N1 111.6(4) .
F2 B1 N1 109.5(4) .
F1 B1 N2 111.2(4) .
F2 B1 N2 109.1(4) .
N1 B1 N2 107.7(4) .
F4 B2 F3 107.4(4) .
F4 B2 N6 111.1(4) .
F3 B2 N6 109.6(5) .
F4 B2 N5 111.0(5) .
F3 B2 N5 109.7(4) .
N6 B2 N5 108.0(4) .
C77 O1 H1 109.5 .
F7 As1 F10 179.1(2) .
F7 As1 F5 91.1(3) .
F10 As1 F5 89.4(2) .
F7 As1 F8 90.0(2) .
F10 As1 F8 89.47(19) .
F5 As1 F8 178.4(3) .
F7 As1 F6 91.1(2) .
F10 As1 F6 89.7(2) .
F5 As1 F6 90.1(3) .
F8 As1 F6 91.1(3) .
F7 As1 F9 89.5(2) .
F10 As1 F9 89.7(3) .
F5 As1 F9 89.1(3) .
F8 As1 F9 89.7(2) .
F6 As1 F9 179.0(3) .
F12 As2 F14 91.1(3) .
F12 As2 F15 178.8(4) .
F14 As2 F15 89.9(3) .
F12 As2 F11 89.7(3) .
F14 As2 F11 178.4(3) .
F15 As2 F11 89.3(3) .
F12 As2 F16 89.1(3) .
F14 As2 F16 88.1(2) .
F15 As2 F16 90.3(3) .
F11 As2 F16 90.5(2) .
F12 As2 F13 90.0(3) .
F14 As2 F13 90.2(3) .
F15 As2 F13 90.6(3) .
F11 As2 F13 91.2(3) .
F16 As2 F13 178.1(3) .
C79 C78 H78A 109.5 .
C79 C78 H78B 109.5 .
H78A C78 H78B 109.5 .
C79 C78 H78C 109.5 .
H78A C78 H78C 109.5 .
H78B C78 H78C 109.5 .
O2 C79 C78 110.5(8) .
O2 C79 H79A 109.6 .
C78 C79 H79A 109.6 .
O2 C79 H79B 109.6 .
C78 C79 H79B 109.6 .
H79A C79 H79B 108.1 .
O2 C80 C81 111.3(16) .
O2 C80 H80A 109.4 .
C81 C80 H80A 109.4 .
O2 C80 H80B 109.4 .
C81 C80 H80B 109.4 .
H80A C80 H80B 108.0 .
C80 C81 H81A 109.5 .
C80 C81 H81B 109.5 .
H81A C81 H81B 109.5 .
C80 C81 H81C 109.5 .
H81A C81 H81C 109.5 .
H81B C81 H81C 109.5 .
C80 O2 C79 119.7(12) .

loop_
_geom_bond_atom_site_label_1
_geom_bond_atom_site_label_2
_geom_bond_distance
_geom_bond_site_symmetry_2
C1 N1 1.345(6) .
C1 C2 1.409(7) .
C1 C12 1.442(6) .
C2 C3 1.372(7) .
C2 H2 0.9300 .
C3 C4 1.430(7) .
C3 C10 1.489(7) .
C4 C5 1.392(7) .
C4 N1 1.393(5) .
C5 C6 1.397(7) .
C5 C30 1.506(6) .
C6 N2 1.393(5) .
C6 C7 1.431(7) .
C7 C8 1.366(7) .
C7 C11 1.491(6) .
C8 C9 1.413(6) .
C8 H8 0.9300 .
C9 N2 1.339(6) .
C9 C21 1.442(6) .
C10 H10A 0.9600 .
C10 H10B 0.9600 .
C10 H10C 0.9600 .
C11 H11A 0.9600 .
C11 H11B 0.9600 .
C11 H11C 0.9600 .
C12 C13 1.340(7) .
C12 H12 0.9300 .
C13 C14 1.470(6) .
C13 H13 0.9300 .
C14 C19 1.394(7) .
C14 C15 1.398(7) .
C15 C16 1.388(6) .
C15 H15 0.9300 .
C16 C17 1.391(8) .
C16 H16 0.9300 .
C17 C18 1.372(8) .
C17 C20 1.442(7) .
C18 C19 1.378(7) .
C18 H18 0.9300 .
C19 H19 0.9300 .
C20 N3 1.134(6) .
C21 C22 1.333(7) .
C21 H21 0.9300 .
C22 C23 1.464(6) .
C22 H22 0.9300 .
C23 C28 1.389(7) .
C23 C24 1.394(7) .
C24 C25 1.386(6) .
C24 H24 0.9300 .
C25 C26 1.391(7) .
C25 H25 0.9300 .
C26 C27 1.398(8) .
C26 C29 1.435(6) .
C27 C28 1.373(7) .
C27 H27 0.9300 .
C28 H28 0.9300 .
C29 N4 1.135(6) .
C30 C35 1.382(8) .
C30 C31 1.390(8) .
C31 C32 1.421(8) .
C31 C36 1.478(10) .
C32 C33 1.382(11) .
C32 H32 0.9300 .
C33 C34 1.347(11) .
C33 C37 1.521(8) .
C34 C35 1.392(7) .
C34 H34 0.9300 .
C35 C38 1.488(10) .
C36 H36A 0.9600 .
C36 H36B 0.9600 .
C36 H36C 0.9600 .
C37 H37A 0.9600 .
C37 H37B 0.9600 .
C37 H37C 0.9600 .
C38 H38A 0.9600 .
C38 H38B 0.9600 .
C38 H38C 0.9600 .
C39 N5 1.358(7) .
C39 C40 1.408(7) .
C39 C50 1.441(7) .
C40 C41 1.377(7) .
C40 H40 0.9300 .
C41 C42 1.425(7) .
C41 C48 1.492(6) .
C42 C43 1.392(7) .
C42 N5 1.402(5) .
C43 C44 1.403(7) .
C43 C68 1.500(6) .
C44 N6 1.393(5) .
C44 C45 1.427(8) .
C45 C46 1.382(7) .
C45 C49 1.499(7) .
C46 C47 1.390(7) .
C46 H46 0.9300 .
C47 N6 1.347(6) .
C47 C59 1.456(7) .
C48 H48A 0.9600 .
C48 H48B 0.9600 .
C48 H48C 0.9600 .
C49 H49A 0.9600 .
C49 H49B 0.9600 .
C49 H49C 0.9600 .
C50 C51 1.341(8) .
C50 H50 0.9300 .
C51 C52 1.474(6) .
C51 H51 0.9300 .
C52 C57 1.378(8) .
C52 C53 1.395(7) .
C53 C54 1.391(7) .
C53 H53 0.9300 .
C54 C55 1.382(8) .
C54 H54 0.9300 .
C55 C56 1.374(8) .
C55 C58 1.434(7) .
C56 C57 1.398(7) .
C56 H56 0.9300 .
C57 H57 0.9300 .
C58 N7 1.134(6) .
C59 C60 1.331(8) .
C59 H59 0.9300 .
C60 C61 1.475(7) .
C60 H60 0.9300 .
C61 C66 1.384(8) .
C61 C62 1.386(8) .
C66 C65 1.372(7) .
C66 H66 0.9300 .
C65 C64 1.380(8) .
C65 H65 0.9300 .
C64 C63 1.384(8) .
C64 C67 1.431(7) .
C63 C62 1.373(7) .
C63 H63 0.9300 .
C62 H62 0.9300 .
C67 N8 1.128(7) .
C68 C69 1.386(7) .
C68 C73 1.403(7) .
C73 C72 1.392(7) .
C73 C76 1.475(8) .
C72 C71 1.377(10) .
C72 H72 0.9300 .
C71 C70 1.362(9) .
C71 C75 1.511(8) .
C70 C69 1.394(7) .
C70 H70 0.9300 .
C69 C74 1.508(9) .
C76 H76A 0.9600 .
C76 H76B 0.9600 .
C76 H76C 0.9600 .
C75 H75A 0.9600 .
C75 H75B 0.9600 .
C75 H75C 0.9600 .
C74 H74A 0.9600 .
C74 H74B 0.9600 .
C74 H74C 0.9600 .
C77 O1 1.422(7) .
C77 H77A 0.9600 .
C77 H77B 0.9600 .
C77 H77C 0.9600 .
N1 B1 1.527(7) .
N2 B1 1.540(6) .
N3 Ag1 2.113(4) .
N4 Ag2 2.119(4) .
N5 B2 1.525(7) .
N6 B2 1.524(7) .
N7 Ag1 2.114(4) .
N8 Ag2 2.148(5) .
F1 B1 1.383(6) .
F2 B1 1.412(6) .
F3 B2 1.397(7) .
F4 B2 1.389(6) .
Ag2 O1 2.592(4) 1_545
O1 H1 0.8200 .
F5 As1 1.703(5) .
F6 As1 1.708(4) .
F7 As1 1.694(4) .
F8 As1 1.704(4) .
F9 As1 1.709(4) .
F10 As1 1.695(4) .
F11 As2 1.685(4) .
F12 As2 1.670(5) .
F13 As2 1.702(5) .
F14 As2 1.677(4) .
F15 As2 1.682(5) .
F16 As2 1.695(4) .
C78 C79 1.47(2) .
C78 H78A 0.9600 .
C78 H78B 0.9600 .
C78 H78C 0.9600 .
C79 O2 1.461(19) .
C79 H79A 0.9700 .
C79 H79B 0.9700 .
C80 O2 1.403(19) .
C80 C81 1.47(3) .
C80 H80A 0.9700 .
C80 H80B 0.9700 .
C81 H81A 0.9600 .
C81 H81B 0.9600 .
C81 H81C 0.9600 .
